data_2219282
loop_
_publ_author_name
'Escobar, Carlos A.'
'Vega, Andr\'es'
'Sicker, Dieter'
'Iba\~nez, Andr\'es'

_publ_section_title (<i>E</i>)-3-(2,3-Dimethoxyphenyl)-1-(2-hydroxy-4-methoxyphenyl)prop-2-en-1-one
_journal_coeditor_code BX2172
_journal_issue 9
_journal_name_full 'Acta Crystallographica Section E'
_journal_page_first o1834
_journal_paper_doi 10.1107/S1600536808026949
_journal_volume 64
_journal_year 2008
_chemical_formula_moiety 'C18 H18 O5'
_chemical_formula_sum 'C18 H18 O5'
_chemical_formula_weight 314.32
_chemical_melting_point 372.6(15)
_chemical_name_common 2'-hydroxi-2,3,4-trimethoxychalcone
_chemical_name_systematic (<i>E</i>)-3-(2,3-Dimethoxyphenyl)-1-(2-hydroxy-4-methoxyphenyl)prop-2-en-1-one
_space_group_IT_number 14
_symmetry_cell_setting monoclinic
_symmetry_space_group_name_Hall '-P 2ybc'
_symmetry_space_group_name_H-M 'P 1 21/c 1'
_atom_sites_solution_hydrogens geom
_atom_sites_solution_primary direct
_atom_sites_solution_secondary difmap
_audit_creation_method SHELXL-97
_cell_angle_alpha 90.00
_cell_angle_beta 97.044(2)
_cell_angle_gamma 90.00
_cell_formula_units_Z 4
_cell_length_a 4.8793(5)
_cell_length_b 24.283(3)
_cell_length_c 13.0770(14)
_cell_measurement_reflns_used 935
_cell_measurement_temperature 150(2)
_cell_measurement_theta_max 19.879
_cell_measurement_theta_min 2.966
_cell_volume 1537.7(3)
_computing_cell_refinement 'SAINT-NT (Bruker, 1999)'
_computing_data_collection 'SMART-NT (Bruker, 2001)'
_computing_data_reduction 'SAINT-NT (Bruker, 1999)'
_computing_molecular_graphics 'SHELXTL-NT (Sheldrick, 2008)'
_computing_publication_material 'SHELXTL-NT (Sheldrick, 2008)'
_computing_structure_refinement 'SHELXTL-NT (Sheldrick, 2008)'
_computing_structure_solution 'SHELXTL-NT (Sheldrick, 2008)'
_diffrn_ambient_temperature 150(2)
_diffrn_measured_fraction_theta_full 1.000
_diffrn_measured_fraction_theta_max 1.000
_diffrn_measurement_device_type 'Siemens SMART CCD area-detector'
_diffrn_measurement_method 'phi and omega scans'
_diffrn_radiation_monochromator graphite
_diffrn_radiation_source 'fine-focus sealed tube'
_diffrn_radiation_type MoK\a
_diffrn_radiation_wavelength 0.71073
_diffrn_reflns_av_R_equivalents 0.0797
_diffrn_reflns_av_sigmaI/netI 0.0735
_diffrn_reflns_limit_h_max 5
_diffrn_reflns_limit_h_min -5
_diffrn_reflns_limit_k_max 28
_diffrn_reflns_limit_k_min -28
_diffrn_reflns_limit_l_max 15
_diffrn_reflns_limit_l_min -15
_diffrn_reflns_number 9482
_diffrn_reflns_theta_full 25.02
_diffrn_reflns_theta_max 25.02
_diffrn_reflns_theta_min 1.78
_diffrn_standards_decay_% 0
_exptl_absorpt_coefficient_mu 0.099
_exptl_absorpt_correction_T_max 0.9931
_exptl_absorpt_correction_T_min 0.9757
_exptl_absorpt_correction_type multi-scan
_exptl_absorpt_process_details '(SADABS; Bruker, 1999)'
_exptl_crystal_colour orange
_exptl_crystal_density_diffrn 1.358
_exptl_crystal_density_method 'not measured'
_exptl_crystal_description plate
_exptl_crystal_F_000 664
_exptl_crystal_size_max 0.25
_exptl_crystal_size_mid 0.10
_exptl_crystal_size_min 0.07
_refine_diff_density_max 0.211
_refine_diff_density_min -0.164
_refine_ls_extinction_method none
_refine_ls_goodness_of_fit_ref 1.026
_refine_ls_hydrogen_treatment constr
_refine_ls_matrix_type full
_refine_ls_number_parameters 212
_refine_ls_number_reflns 2717
_refine_ls_number_restraints 0
_refine_ls_restrained_S_all 1.026
_refine_ls_R_factor_all 0.1312
_refine_ls_R_factor_gt 0.0638
_refine_ls_shift/su_max 0.000
_refine_ls_shift/su_mean 0.000
_refine_ls_structure_factor_coef Fsqd
_refine_ls_weighting_details 'calc w=1/[\s^2^(Fo^2^)+(0.0553P)^2^+0.0000P] where P=(Fo^2^+2Fc^2^)/3'
_refine_ls_weighting_scheme calc
_refine_ls_wR_factor_gt 0.1154
_refine_ls_wR_factor_ref 0.1385
_reflns_number_gt 1522
_reflns_number_total 2717
_reflns_threshold_expression >2sigma(I)
_cod_data_source_file bx2172.cif
_cod_data_source_block I
_cod_depositor_comments
;
The following automatic conversions were performed:
'_symmetry_cell_setting' value 'Monoclinic' changed to 'monoclinic'
according to '/home/saulius/struct/CIF-dictionaries/cif_core.dic'
dictionary named 'cif_core.dic' version 2.4.1 from
2010-06-29.

'_geom_bond_publ_flag' value 'Y' changed to 'y' according to
'/home/saulius/struct/CIF-dictionaries/cif_core.dic' dictionary named
'cif_core.dic' version 2.4.1 from 2010-06-29 (3
times).

'_geom_angle_publ_flag' value 'Y' changed to 'y' according to
'/home/saulius/struct/CIF-dictionaries/cif_core.dic' dictionary named
'cif_core.dic' version 2.4.1 from 2010-06-29 (2
times).

'_geom_torsion_publ_flag' value 'Y' changed to 'y' according to
'/home/saulius/struct/CIF-dictionaries/cif_core.dic' dictionary named
'cif_core.dic' version 2.4.1 from 2010-06-29 (3 times).

Automatic conversion script
Id: cif_fix_enum 1527 2010-12-29 10:47:43Z saulius 

The following automatic conversions were performed:

'_chemical_melting_point' value '98-101 \oC' was changed to
'372.6(15)' - it was converted from degrees Celsius(C) to Kelvins(K),
the average value was taken and precision was estimated.

Automatic conversion script
Id: cif_fix_values 1646 2011-03-28 12:23:43Z adriana 

The following automatic conversions were performed:

'_chemical_melting_point' value '98-101 \oC' was changed to
'372.6(15)' - it was converted from degrees Celsius(C) to Kelvins(K),
the average value was taken and precision was
estimated.

'_symmetry_cell_setting' value 'Monoclinic' changed to
'monoclinic' according to
/home/saulius/struct/CIF-dictionaries/cif_core.dic dictionary named
'cif_core.dic' version 2.4.1 from 2010-06-29.

'_geom_bond_publ_flag'
value 'Y' changed to 'y' according to
/home/saulius/struct/CIF-dictionaries/cif_core.dic dictionary named
'cif_core.dic' version 2.4.1 from 2010-06-29 (3
times).

'_geom_angle_publ_flag' value 'Y' changed to 'y' according
to /home/saulius/struct/CIF-dictionaries/cif_core.dic dictionary
named 'cif_core.dic' version 2.4.1 from 2010-06-29 (2
times).

'_geom_torsion_publ_flag' value 'Y' changed to 'y' according
to /home/saulius/struct/CIF-dictionaries/cif_core.dic dictionary
named 'cif_core.dic' version 2.4.1 from 2010-06-29 (3 times).

Automatic conversion script
Id: cif_fix_values 1715 2011-07-08 13:25:40Z adriana 
;
_cod_original_sg_symbol_H-M P21/c
_cod_database_code 2219282
_cod_database_fobs_code 2219282

loop_
_symmetry_equiv_pos_as_xyz
'x, y, z'
'-x, y+1/2, -z+1/2'
'-x, -y, -z'
'x, -y-1/2, z-1/2'

loop_
_atom_site_type_symbol
_atom_site_label
_atom_site_fract_x
_atom_site_fract_y
_atom_site_fract_z
_atom_site_U_iso_or_equiv
_atom_site_adp_type
_atom_site_calc_flag
_atom_site_refinement_flags
_atom_site_occupancy
C C100 0.5970(6) 0.41587(14) 0.7398(2) 0.0353(8) Uani d . 1
O O1 0.6194(4) 0.45867(9) 0.68878(17) 0.0458(6) Uani d . 1
C C200 0.3714(6) 0.37731(13) 0.7078(2) 0.0353(8) Uani d . 1
H H200 0.3422 0.3473 0.7518 0.042 Uiso calc R 1
C C300 0.2072(6) 0.38252(12) 0.6203(2) 0.0375(8) Uani d . 1
H H300 0.2417 0.4132 0.5787 0.045 Uiso calc R 1
C C1 -0.0221(6) 0.34652(12) 0.5798(2) 0.0334(8) Uani d . 1
C C2 -0.1667(6) 0.35684(13) 0.4845(2) 0.0330(8) Uani d . 1
O O2 -0.0892(4) 0.40002(9) 0.42551(16) 0.0438(6) Uani d . 1
C C20 -0.2738(7) 0.44601(13) 0.4198(3) 0.0514(10) Uani d . 1
H H20A -0.4614 0.4336 0.3951 0.077 Uiso calc R 1
H H20B -0.2152 0.4735 0.3720 0.077 Uiso calc R 1
H H20C -0.2713 0.4625 0.4883 0.077 Uiso calc R 1
C C3 -0.3817(6) 0.32244(13) 0.4428(2) 0.0373(8) Uani d . 1
O O3 -0.5036(5) 0.33541(9) 0.34667(17) 0.0504(7) Uani d . 1
C C30 -0.7260(7) 0.30177(15) 0.3026(3) 0.0552(10) Uani d . 1
H H30A -0.6599 0.2640 0.2951 0.083 Uiso calc R 1
H H30B -0.7987 0.3163 0.2347 0.083 Uiso calc R 1
H H30C -0.8726 0.3018 0.3475 0.083 Uiso calc R 1
C C4 -0.4506(6) 0.27696(13) 0.4990(3) 0.0409(9) Uani d . 1
H H4 -0.5951 0.2530 0.4715 0.049 Uiso calc R 1
C C5 -0.3078(6) 0.26662(13) 0.5953(3) 0.0397(8) Uani d . 1
H H5 -0.3561 0.2357 0.6339 0.048 Uiso calc R 1
C C6 -0.0971(6) 0.30068(13) 0.6354(3) 0.0386(8) Uani d . 1
H H6 -0.0009 0.2931 0.7015 0.046 Uiso calc R 1
C C1' 0.7965(6) 0.40449(13) 0.8300(2) 0.0314(7) Uani d . 1
C C6' 0.8088(7) 0.35443(13) 0.8848(2) 0.0381(8) Uani d . 1
H H6' 0.6777 0.3265 0.8635 0.046 Uiso calc R 1
C C5' 1.0022(6) 0.34452(13) 0.9674(2) 0.0387(8) Uani d . 1
H H5' 1.0067 0.3100 1.0018 0.046 Uiso calc R 1
C C4' 1.1930(6) 0.38540(14) 1.0010(2) 0.0377(8) Uani d . 1
O O4 1.3722(4) 0.37200(9) 1.08503(16) 0.0454(6) Uani d . 1
C C40 1.5663(6) 0.41353(14) 1.1273(3) 0.0490(9) Uani d . 1
H H40A 1.6879 0.4235 1.0760 0.074 Uiso calc R 1
H H40B 1.6772 0.3990 1.1890 0.074 Uiso calc R 1
H H40C 1.4652 0.4462 1.1458 0.074 Uiso calc R 1
C C3' 1.1901(6) 0.43537(13) 0.9511(2) 0.0362(8) Uani d . 1
H H3' 1.3179 0.4634 0.9749 0.043 Uiso calc R 1
C C2' 0.9974(6) 0.44402(13) 0.8654(2) 0.0351(8) Uani d . 1
O O20 1.0090(4) 0.49305(9) 0.81665(18) 0.0453(6) Uani d . 1
H H20 0.8938 0.4933 0.7634 0.046(11) Uiso calc R 1

loop_
_atom_site_aniso_label
_atom_site_aniso_U_11
_atom_site_aniso_U_22
_atom_site_aniso_U_33
_atom_site_aniso_U_12
_atom_site_aniso_U_13
_atom_site_aniso_U_23
C100 0.0270(18) 0.040(2) 0.0400(19) 0.0031(15) 0.0089(15) -0.0042(16)
O1 0.0407(14) 0.0398(15) 0.0549(15) -0.0023(11) -0.0017(11) 0.0059(12)
C200 0.0277(18) 0.037(2) 0.0410(19) -0.0003(15) 0.0057(15) -0.0033(16)
C300 0.0309(19) 0.035(2) 0.048(2) 0.0034(15) 0.0100(16) -0.0035(16)
C1 0.0270(18) 0.0325(19) 0.0414(19) 0.0058(15) 0.0070(15) -0.0060(15)
C2 0.0237(18) 0.0351(19) 0.041(2) 0.0032(14) 0.0085(15) -0.0037(16)
O2 0.0394(14) 0.0424(14) 0.0498(14) -0.0008(12) 0.0067(11) 0.0088(12)
C20 0.054(2) 0.038(2) 0.061(2) 0.0044(18) 0.0015(19) 0.0061(18)
C3 0.0296(19) 0.045(2) 0.037(2) 0.0013(16) 0.0043(16) -0.0064(16)
O3 0.0408(14) 0.0594(17) 0.0487(15) -0.0070(12) -0.0038(12) -0.0063(13)
C30 0.040(2) 0.067(3) 0.057(2) -0.009(2) -0.0025(18) -0.021(2)
C4 0.033(2) 0.041(2) 0.051(2) -0.0035(16) 0.0113(17) -0.0148(17)
C5 0.0344(19) 0.033(2) 0.053(2) 0.0007(16) 0.0106(17) -0.0048(16)
C6 0.033(2) 0.0360(19) 0.047(2) 0.0051(16) 0.0060(16) 0.0003(17)
C1' 0.0231(17) 0.039(2) 0.0342(18) -0.0007(15) 0.0100(14) -0.0062(15)
C6' 0.0313(19) 0.039(2) 0.046(2) -0.0031(16) 0.0104(17) -0.0017(16)
C5' 0.0308(19) 0.043(2) 0.043(2) -0.0002(16) 0.0077(16) 0.0013(17)
C4' 0.0278(19) 0.046(2) 0.0392(19) 0.0019(16) 0.0048(16) -0.0034(17)
O4 0.0364(13) 0.0522(15) 0.0457(14) -0.0042(12) -0.0020(11) 0.0029(12)
C40 0.034(2) 0.060(2) 0.051(2) -0.0078(18) -0.0034(17) -0.0113(19)
C3' 0.0290(19) 0.040(2) 0.0400(19) -0.0036(15) 0.0047(16) -0.0064(17)
C2' 0.0337(19) 0.035(2) 0.039(2) 0.0008(15) 0.0133(16) -0.0006(16)
O20 0.0411(14) 0.0414(15) 0.0516(16) -0.0057(11) -0.0021(13) 0.0028(11)

loop_
_atom_type_symbol
_atom_type_description
_atom_type_scat_dispersion_real
_atom_type_scat_dispersion_imag
_atom_type_scat_source
C C 0.0033 0.0016 'International Tables Vol C Tables 4.2.6.8 and 6.1.1.4'
H H 0.0000 0.0000 'International Tables Vol C Tables 4.2.6.8 and 6.1.1.4'
O O 0.0106 0.0060 'International Tables Vol C Tables 4.2.6.8 and 6.1.1.4'

loop_
_geom_angle_atom_site_label_1
_geom_angle_atom_site_label_2
_geom_angle_atom_site_label_3
_geom_angle
_geom_angle_publ_flag
O1 C100 C1' 119.7(3) ?
O1 C100 C200 119.4(3) y
C1' C100 C200 120.8(3) ?
C300 C200 C100 122.8(3) y
C200 C300 C1 127.7(3) ?
C2 C1 C6 118.4(3) ?
C2 C1 C300 120.1(3) ?
C6 C1 C300 121.4(3) ?
C1 C2 O2 119.9(3) ?
C1 C2 C3 121.4(3) ?
O2 C2 C3 118.7(3) ?
C2 O2 C20 114.1(2) ?
O3 C3 C4 124.5(3) ?
O3 C3 C2 116.4(3) ?
C4 C3 C2 119.1(3) ?
C3 O3 C30 117.8(3) ?
C5 C4 C3 119.8(3) ?
C6 C5 C4 120.5(3) ?
C5 C6 C1 120.7(3) ?
C6' C1' C2' 115.9(3) ?
C6' C1' C100 123.8(3) ?
C2' C1' C100 120.3(3) ?
C5' C6' C1' 122.4(3) ?
C6' C5' C4' 119.6(3) ?
O4 C4' C3' 124.3(3) ?
O4 C4' C5' 115.0(3) ?
C3' C4' C5' 120.7(3) ?
C4' O4 C40 118.0(3) ?
C4' C3' C2' 118.9(3) ?
O20 C2' C3' 116.7(3) ?
O20 C2' C1' 120.8(3) ?
C3' C2' C1' 122.5(3) ?
C300 C200 H200 118.6 ?
C100 C200 H200 118.6 ?
C200 C300 H300 116.1 ?
C1 C300 H300 116.1 ?
O2 C20 H20A 109.5 ?
O2 C20 H20B 109.5 ?
H20A C20 H20B 109.5 ?
O2 C20 H20C 109.5 ?
H20A C20 H20C 109.5 ?
H20B C20 H20C 109.5 ?
O3 C30 H30A 109.5 ?
O3 C30 H30B 109.5 ?
H30A C30 H30B 109.5 ?
O3 C30 H30C 109.5 ?
H30A C30 H30C 109.5 ?
H30B C30 H30C 109.5 ?
C5 C4 H4 120.1 ?
C3 C4 H4 120.1 ?
C6 C5 H5 119.7 ?
C4 C5 H5 119.7 ?
C5 C6 H6 119.6 ?
C1 C6 H6 119.6 ?
C5' C6' H6' 118.8 ?
C1' C6' H6' 118.8 ?
C6' C5' H5' 120.2 ?
C4' C5' H5' 120.2 ?
O4 C40 H40A 109.5 ?
O4 C40 H40B 109.5 ?
H40A C40 H40B 109.5 ?
O4 C40 H40C 109.5 ?
H40A C40 H40C 109.5 ?
H40B C40 H40C 109.5 ?
C4' C3' H3' 120.6 ?
C2' C3' H3' 120.6 ?
C2' O20 H20 109.5 ?

loop_
_geom_bond_atom_site_label_1
_geom_bond_atom_site_label_2
_geom_bond_distance
_geom_bond_publ_flag
C100 O1 1.247(4) y
C100 C1' 1.461(4) ?
C100 C200 1.467(4) y
C200 C300 1.319(4) y
C300 C1 1.467(4) ?
C1 C2 1.377(4) ?
C1 C6 1.403(4) ?
C2 O2 1.382(3) ?
C2 C3 1.398(4) ?
O2 C20 1.431(4) ?
C3 O3 1.360(4) ?
C3 C4 1.391(4) ?
O3 C30 1.423(3) ?
C4 C5 1.385(4) ?
C5 C6 1.372(4) ?
C1' C6' 1.409(4) ?
C1' C2' 1.409(4) ?
C6' C5' 1.366(4) ?
C5' C4' 1.394(4) ?
C4' O4 1.357(3) ?
C4' C3' 1.377(4) ?
O4 C40 1.446(3) ?
C3' C2' 1.388(4) ?
C2' O20 1.355(3) ?
C200 H200 0.9500 ?
C300 H300 0.9500 ?
C20 H20A 0.9800 ?
C20 H20B 0.9800 ?
C20 H20C 0.9800 ?
C30 H30A 0.9800 ?
C30 H30B 0.9800 ?
C30 H30C 0.9800 ?
C4 H4 0.9500 ?
C5 H5 0.9500 ?
C6 H6 0.9500 ?
C6' H6' 0.9500 ?
C5' H5' 0.9500 ?
C40 H40A 0.9800 ?
C40 H40B 0.9800 ?
C40 H40C 0.9800 ?
C3' H3' 0.9500 ?
O20 H20 0.8400 ?

loop_
_geom_hbond_atom_site_label_D
_geom_hbond_atom_site_label_H
_geom_hbond_atom_site_label_A
_geom_hbond_distance_DH
_geom_hbond_distance_HA
_geom_hbond_distance_DA
_geom_hbond_angle_DHA
O20 H20 O1 0.84 1.77 2.515(3) 147.0

loop_
_geom_torsion_atom_site_label_1
_geom_torsion_atom_site_label_2
_geom_torsion_atom_site_label_3
_geom_torsion_atom_site_label_4
_geom_torsion
_geom_torsion_publ_flag
O1 C100 C200 C300 7.8(5) y
C1' C100 C200 C300 -171.6(3) y
C100 C200 C300 C1 179.4(3) y
C200 C300 C1 C2 -177.5(3) ?
C200 C300 C1 C6 1.5(5) ?
C6 C1 C2 O2 -176.8(3) ?
C300 C1 C2 O2 2.3(4) ?
C6 C1 C2 C3 -0.7(4) ?
C300 C1 C2 C3 178.4(3) ?
C1 C2 O2 C20 -107.3(3) ?
C3 C2 O2 C20 76.5(3) ?
C1 C2 C3 O3 -177.7(3) ?
O2 C2 C3 O3 -1.6(4) ?
C1 C2 C3 C4 0.1(4) ?
O2 C2 C3 C4 176.2(3) ?
C4 C3 O3 C30 3.2(4) ?
C2 C3 O3 C30 -179.0(3) ?
O3 C3 C4 C5 178.2(3) ?
C2 C3 C4 C5 0.5(4) ?
C3 C4 C5 C6 -0.6(5) ?
C4 C5 C6 C1 0.0(5) ?
C2 C1 C6 C5 0.6(4) ?
C300 C1 C6 C5 -178.4(3) ?
O1 C100 C1' C6' -171.9(3) ?
C200 C100 C1' C6' 7.5(4) ?
O1 C100 C1' C2' 6.2(4) ?
C200 C100 C1' C2' -174.4(3) ?
C2' C1' C6' C5' 0.2(4) ?
C100 C1' C6' C5' 178.4(3) ?
C1' C6' C5' C4' 1.2(4) ?
C6' C5' C4' O4 178.5(3) ?
C6' C5' C4' C3' -0.7(5) ?
C3' C4' O4 C40 2.4(4) ?
C5' C4' O4 C40 -176.8(3) ?
O4 C4' C3' C2' 179.6(3) ?
C5' C4' C3' C2' -1.3(4) ?
C4' C3' C2' O20 -177.7(3) ?
C4' C3' C2' C1' 2.8(4) ?
C6' C1' C2' O20 178.2(3) ?
C100 C1' C2' O20 0.0(4) ?
C6' C1' C2' C3' -2.3(4) ?
C100 C1' C2' C3' 179.5(3) ?

loop_
_cod_related_entry_id
_cod_related_entry_database
_cod_related_entry_code
1 ChemSpider 4729729
